data_2107380
loop_
_publ_author_name
'Coetzer, J.'
'Robb, W.'
'Bekker, P.'
'Bekker, Z.'

_publ_section_title
;
 The crystal and molecular structure of H K8 Rh3 Br18 (H2 O)10
;
_journal_name_full 'Acta Crystallographica B (24,1968-38,1982)'
_journal_page_first 3587
_journal_page_last 3591
_journal_volume 28
_journal_year 1972
_chemical_formula_sum 'Br18 H21 K8 O10 Rh3'
_chemical_name_systematic 'H K8 Rh3 Br18 (H2 O)10'
_space_group_IT_number 55
_symmetry_space_group_name_Hall '-P 2 2ab'
_symmetry_space_group_name_H-M 'P b a m'
_cell_angle_alpha 90
_cell_angle_beta 90
_cell_angle_gamma 90
_cell_formula_units_Z 2
_cell_length_a 15.32
_cell_length_b 16.63
_cell_length_c 9.3
_cell_volume 2369.376
_citation_journal_id_ASTM ACBCAR
_cod_data_source_file Coetzer_ACBCAR_1972_762.cif
_cod_data_source_block H21Br18K8O10Rh3
_cod_original_formula_sum 'H21 Br18 K8 O10 Rh3'
_cod_database_code 2107380

loop_
_symmetry_equiv_pos_as_xyz
x,y,z
-x,-y,z
x+1/2,-y+1/2,-z
-x+1/2,y+1/2,-z
-x,-y,-z
x,y,-z
-x-1/2,y-1/2,z
x-1/2,-y-1/2,z

loop_
_atom_site_label
_atom_site_type_symbol
_atom_site_fract_x
_atom_site_fract_y
_atom_site_fract_z
_atom_site_occupancy
_atom_site_U_iso_or_equiv
Rh1 Rh+3 0 0 0 1 0.0
Br4 Br-1 0.306 0.2069 0.5 1 0.0
Br6 Br-1 0.0755 0.1923 0.5 1 0.0
Br5 Br-1 0.1841 0.3046 0.2322 1 0.0
Br3 Br-1 0.0521 0.1438 0 1 0.0
Br2 Br-1 0 0 0.2682 1 0.0
O2 O-2 0.3674 0.0252 0.234 1 0.0
K2 K+1 0.1964 0.0918 0.257 1 0.0
Br8 Br-1 0.0571 0.4021 0.5 1 0.0
K1 K+1 0.4032 0.324 0.2592 1 0.0
Br1 Br-1 0.155 -0.0484 0 1 0.0
Rh2 Rh+3 0.1808 0.3068 0.5 1 0.0
O3 O-2 0.4643 0.1715 0.1556 1 0.0
O1 O-2 0.2924 0.1682 0 1 0.0
Br7 Br-1 0.2856 0.422 0.5 1 0.0
